data_2101863
loop_
_publ_author_name
'Kawamura, Y.'
'Yamauchi, J.'
'Azuma, N.'

_publ_section_title
;
 Molecular and Crystal Structure of the Complex Composed of
 2,3,5-Triphenyltetrazolium Cation and
 Dichloro-(1,3,5-triphenylformazanato)cobaltate(II) Anion
;
_journal_issue 3
_journal_name_full 'Acta Crystallographica Section B'
_journal_page_first 451
_journal_page_last 456
_journal_paper_doi 10.1107/S0108768196015960
_journal_volume 53
_journal_year 1997
_chemical_formula_sum 'C38 H30 Cl2 Co N8'
_chemical_formula_weight 728.55
_space_group_IT_number 2
_symmetry_cell_setting triclinic
_symmetry_space_group_name_Hall '-P 1'
_symmetry_space_group_name_H-M 'P -1'
_atom_type_scat_source IntTabIV
_cell_angle_alpha 96.44(3)
_cell_angle_beta 107.92(2)
_cell_angle_gamma 81.79(3)
_cell_formula_units_Z 2
_cell_length_a 10.214(3)
_cell_length_b 18.208(7)
_cell_length_c 9.985(2)
_cell_measurement_reflns_used 24
_cell_measurement_temperature 298
_cell_measurement_theta_max 12.95
_cell_measurement_theta_min 12.75
_cell_volume 1744.2(9)
_diffrn_measurement_device 'Rigaku AFC5R'
_diffrn_measurement_method \w-2\q
_diffrn_radiation_type MoK\a
_diffrn_radiation_wavelength 0.71069
_diffrn_reflns_av_R_equivalents 0.029
_diffrn_reflns_limit_h_max 13
_diffrn_reflns_limit_h_min 0
_diffrn_reflns_limit_k_max 23
_diffrn_reflns_limit_k_min -23
_diffrn_reflns_limit_l_max 12
_diffrn_reflns_limit_l_min -12
_diffrn_reflns_number 8474
_diffrn_reflns_theta_max 27.5
_diffrn_standards_decay_% 0.15
_diffrn_standards_interval_count 150
_diffrn_standards_number 3
_exptl_absorpt_coefficient_mu 0.683
_exptl_absorpt_correction_T_max 1.00
_exptl_absorpt_correction_T_min 0.97
_exptl_absorpt_correction_type '\y scans of five reflections (North, Phillips & Mathews, 1968)'
_exptl_crystal_colour black
_exptl_crystal_density_diffrn 1.387
_exptl_crystal_description prismatic
_exptl_crystal_size_max 0.45
_exptl_crystal_size_mid 0.35
_exptl_crystal_size_min 0.20
_refine_diff_density_max 0.37
_refine_diff_density_min -0.26
_refine_ls_extinction_coef 3.50E-7
_refine_ls_extinction_method secondary
_refine_ls_goodness_of_fit_obs 1.40
_refine_ls_hydrogen_treatment
;H atoms placed in idealized positions (C-H 0.95\%A) with B~iso~
= 1.2B~eq~(C)
;
_refine_ls_number_parameters 443
_refine_ls_number_reflns 4186
_refine_ls_R_factor_obs 0.041
_refine_ls_shift/esd_max 0.0002
_refine_ls_structure_factor_coef F
_refine_ls_weighting_details 'w = 1/\s^2^(F~o~)'
_refine_ls_weighting_scheme calc
_refine_ls_wR_factor_obs 0.040
_reflns_number_observed 4186
_reflns_number_total 8020
_reflns_observed_criterion I>3\s(I)
_cod_data_source_file oa0004.cif
_cod_data_source_block oa0004a
_cod_depositor_comments
;
The following automatic conversions were performed:

'_refine_ls_weighting_scheme' value 'w = 1/\s^2^(F~o~)' was changed
to 'calc'. New tag '_refine_ls_weighting_details' was created. The
value of the new tag was set to 'w = 1/\s^2^(F~o~)'.

Automatic conversion script
Id: cif_fix_values 3143 2015-03-26 13:38:13Z robertas 
;
_cod_original_cell_volume 1744.0(10)
_cod_original_formula_sum 'C38 H30 Cl2 Co1 N8'
_cod_database_code 2101863

loop_
_symmetry_equiv_pos_as_xyz
x,y,z
-x,-y,-z

loop_
_atom_site_label
_atom_site_fract_x
_atom_site_fract_y
_atom_site_fract_z
Co .28689(5) .21755(3) .13490(5)
Cl(1) .45070(10) .18132(6) .33260(10)
Cl(2) .07560(10) .19094(6) .12340(10)
N(1) .2797(3) .3218(2) .0991(3)
N(2) .3218(3) .3456(2) .0010(3)
N(3) .3680(3) .2240(2) -.1200(3)
N(4) 0.3295(3) .1831(2) -.0419(3)
N(5) -.2151(3) .1864(2) -.1555(3)
N(6) -.2605(3) .2086(2) -.0466(3)
N(7) -.1645(3) .3001(2) -.0991(3)
N(8) -.1584(3) .2421(2) -.1880(3)
C(1) .3702(4) .2975(2) -.0902(3)
C(2) .2223(4) .3819(2) .1765(4)
C(3) .2197(4) .3703(2) .3101(4)
C(4) .1673(5) .4265(3) .3895(4)
C(5) .1167(4) .4947(2) .3376(5)
C(6) .1179(4) .5063(2) .2048(5)
C(7) .1697(4) .4503(2) .1236(4)
C(8) .4337(4) .3340(2) -.1786(3)
C(9) .4761(4) .4041(2) -.1365(4)
C(10) .5430(4) .4363(2) -.2128(4)
C(11) .5655(4) .3994(3) -.3326(4)
C(12) .5221(4) .3308(3) -.3768(4)
C(13) .4569(4) .2973(2) -.3011(4)
C(14) .3155(4) .1085(2) -.1012(4)
C(15) .2926(5) .0888(2) -.2431(4)
C(16) .2819(6) .0149(3) -.2930(5)
C(17) .2931(5) -.0384(2) -.2028(5)
C(18) .3127(5) -.0189(2) -.0632(5)
C(19) .3243(5) .0546(2) -.0119(4)
C(20) -.2274(4) .2787(2) -.0118(4)
C(21) -.2167(4) .1113(2) -.2199(4)
C(22) -.0944(5) .0677(2) -.2082(5)
C(23) -.1001(5) -.0056(3) -.2621(6)
C(24) -.2249(6) -.0330(2) -.3213(5)
C(25) -.3443(5) .0114(3) -.3299(5)
C(26) -.3430(4) .0850(3) -.2787(4)
C(27) -.2545(4) .3250(2) .1073(4)
C(28) -.3419(4) .3034(2) .1757(4)
C(29) -.3708(4) .3491(3) .2850(4)
C(30) -.3132(5) .4137(3) .3285(4)
C(31) -.2249(5) .4348(3) .2624(5)
C(32) -.1952(4) .3903(2) .1524(4)
C(33) -.0996(4) .2404(2) -.3025(4)
C(34) .0180(4) .2751(2) -.2743(4)
C(35) .0732(4) .2778(3) -.3845(5)
C(36) .0113(5) .2456(3) -.5161(4)
C(37) -.1053(5) .2112(3) -.5403(4)
C(38) -.1642(4) .2086(2) -.4338(4)
H(1) .2543 .3231 .3471
H(2) .1661 .4179 .4813
H(3) .0811 .5336 .3931
H(4) .0827 .5535 .1682
H(5) .1690 .4588 .0312
H(6) .4592 .4303 -.0546
H(7) .5731 .4840 -.1821
H(8) .6112 .4215 -.3848
H(9) .5368 .3057 -.4606
H(10) .4280 .2494 -.3324
H(11) .2841 .1256 -.3065
H(12) .2668 .0013 -.3908
H(13) .2871 -.0890 -.2376
H(14) .3186 -.0557 -.0007
H(15) .3383 .0679 .0859
H(16) -.0083 .0869 -.1648
H(17) -.0166 -.0372 -.2579
H(18) -.2274 -.0837 -.3565
H(19) -.4303 -.0081 -.3716
H(20) -.4268 .1165 -.2841
H(21) -.3809 .2578 .1472
H(22) -.4318 .3353 .3305
H(23) -.3335 .4445 .4046
H(24) -.1847 .4800 .2932
H(25) -.1341 .4046 .1075
H(26) .0602 .2966 -.1825
H(27) .1538 .3019 -.3688
H(28) .0498 .2473 -.5908
H(29) -.1463 .1888 -.6316
H(30) -.2463 .1857 -.4505

loop_
_geom_angle_atom_site_label_1
_geom_angle_atom_site_label_2
_geom_angle_atom_site_label_3
_geom_angle
_geom_angle_publ_flag
Cl(1) Co Cl(2) 112.82(5) yes
Cl(1) Co N(1) 114.65(9) yes
Cl(1) Co N(4) 115.21(9) yes
Cl(2) Co N(1) 110.44(9) yes
Cl(2) Co N(4) 110.33(9) yes
N(1) Co N(4) 91.60(10) yes
Co N(1) N(2) 125.6(2) yes
Co N(1) C(2) 122.6(2) yes
Co N(4) N(3) 125.7(2) yes
Co N(4) C(14) 121.3(2) yes
N(2) N(1) C(2) 111.8(3) yes
N(1) N(2) C(1) 121.2(3) yes
N(4) N(3) C(1) 121.3(3) yes
N(3) N(4) C(14) 112.9(3) yes
N(2) C(1) N(3) 132.2(3) yes
N(2) C(1) C(8) 113.5(3) yes
N(3) C(1) C(8) 114.2(3) yes
N(6) N(5) N(8) 109.6(3) yes
N(6) N(5) C(21) 123.5(3) yes
N(8) N(5) C(21) 126.7(3) yes
N(5) N(6) C(20) 104.3(3) yes
N(8) N(7) C(20) 104.3(3) yes
N(5) N(8) N(7) 109.8(3) yes
N(5) N(8) C(33) 126.8(3) yes
N(7) N(8) C(33) 123.4(3) yes
N(6) C(20) N(7) 111.9(3) yes
N(6) C(20) C(27) 123.7(3) yes
N(7) C(20) C(27) 124.3(3) yes

loop_
_geom_bond_atom_site_label_1
_geom_bond_atom_site_label_2
_geom_bond_distance
_geom_bond_publ_flag
Co Cl(1) 2.2510(10) yes
Co Cl(2) 2.2450(10) yes
Co N(1) 1.957(3) yes
Co N(4) 1.961(3) yes
N(1) N(2) 1.318(3) yes
N(1) C(2) 1.430(4) yes
N(2) C(1) 1.348(4) yes
N(3) N(4) 1.313(3) yes
N(3) C(1) 1.339(4) yes
N(4) C(14) 1.427(4) yes
C(1) C(8) 1.500(4) yes
N(5) N(6) 1.311(4) yes
N(5) N(8) 1.351(4) yes
N(5) C(21) 1.443(5) yes
N(6) C(20) 1.348(4) yes
N(7) N(8) 1.309(4) yes
N(7) C(20) 1.348(4) yes
N(8) C(33) 1.442(4) yes
